data_7233163
loop_
_publ_author_name
'Yulia A. Getmanenko'
'Marina Fonari'
'Chad Risko'
'Bhupinder Sandhu'
'Elena Galan'
'Lingyun Zhu'
'Paul Tongwa'
'Do Kyung Hwang'
'Sanjeev Singh'
'He Wang'
'Shree Prakash Tiwari'
'Yueh-Lin Loo'
'Jean-Luc Bredas'
'Bernard Kippelen'
'Tatiana Timofeeva'
'Seth R. Marder'

_publ_section_title
;
 Benzo[1,2-b:6,5-b']dithiophene(dithiazole)-4,5-dione derivatives:
 synthesis, electronic properties, crystal packing and charge transport
;
_journal_name_full 'Journal of Materials Chemistry C'
_journal_page_first 1467
_journal_page_last 1481
_journal_paper_doi 10.1039/C2TC00805J
_journal_volume 1
_journal_year 2013
_chemical_formula_moiety 'C9 H2 Br2 O S2'
_chemical_formula_sum 'C9 H2 Br2 O S2'
_chemical_formula_weight 350.05
_chemical_name_common
;
2,6-Dibromo-4H-cyclopenta[1,2-b:5,4-b']dithiophen-4-one
;
_chemical_name_systematic
;
2,6-Dibromo-4H-cyclopenta[1,2-b:5,4-b']dithiophen-4-one
;
_space_group_IT_number 19
_space_group_name_Hall 'P 2ac 2ab'
_space_group_name_H-M_alt 'P 21 21 21'
_symmetry_cell_setting orthorhombic
_symmetry_space_group_name_H-M 'P 21 21 21'
_atom_sites_solution_hydrogens geom
_atom_sites_solution_primary direct
_atom_sites_solution_secondary difmap
_cell_angle_alpha 90.00
_cell_angle_beta 90.00
_cell_angle_gamma 90.00
_cell_formula_units_Z 16
_cell_length_a 7.2936(10)
_cell_length_b 20.532(3)
_cell_length_c 26.509(4)
_cell_measurement_reflns_used 9671
_cell_measurement_temperature 100(2)
_cell_measurement_theta_max 29.1587
_cell_measurement_theta_min 3.0738
_cell_volume 3969.8(10)
_computing_cell_refinement 'SAINTPlus, v. 6.2 (Bruker, 2001)'
_computing_data_collection 'APEX2 (Bruker, 2005)'
_computing_data_reduction 'SAINTPlus, v. 6.2 (Bruker, 2001)'
_computing_molecular_graphics 'SHELXTL (Sheldrick, 2008)'
_computing_publication_material 'SHELXTL (Sheldrick, 2008)'
_computing_structure_refinement 'SHELXL-97 (Sheldrick, 2008)'
_computing_structure_solution 'SHELXS-97 (Sheldrick, 2008)'
_diffrn_ambient_temperature 100(2)
_diffrn_measured_fraction_theta_full 0.998
_diffrn_measured_fraction_theta_max 0.998
_diffrn_measurement_device_type 'Bruker APEX-II CCD'
_diffrn_measurement_method '\f and \w scans'
_diffrn_radiation_monochromator graphite
_diffrn_radiation_source 'fine-focus sealed tube'
_diffrn_radiation_type MoK\a
_diffrn_radiation_wavelength 0.71073
_diffrn_reflns_av_R_equivalents 0.0464
_diffrn_reflns_av_sigmaI/netI 0.0291
_diffrn_reflns_limit_h_max 8
_diffrn_reflns_limit_h_min -8
_diffrn_reflns_limit_k_max 24
_diffrn_reflns_limit_k_min -24
_diffrn_reflns_limit_l_max 31
_diffrn_reflns_limit_l_min -31
_diffrn_reflns_number 44216
_diffrn_reflns_theta_full 24.99
_diffrn_reflns_theta_max 24.99
_diffrn_reflns_theta_min 1.25
_exptl_absorpt_coefficient_mu 8.545
_exptl_absorpt_correction_T_max 0.6746
_exptl_absorpt_correction_T_min 0.4820
_exptl_absorpt_correction_type multi-scan
_exptl_absorpt_process_details 'SADABS (Sheldrick, 2003)'
_exptl_crystal_colour purple
_exptl_crystal_density_diffrn 2.343
_exptl_crystal_density_meas ?
_exptl_crystal_density_method 'not measured'
_exptl_crystal_description block
_exptl_crystal_F_000 2656
_exptl_crystal_size_max 0.40
_exptl_crystal_size_mid 0.20
_exptl_crystal_size_min 0.10
_refine_diff_density_max 1.126
_refine_diff_density_min -1.739
_refine_diff_density_rms 0.183
_refine_ls_abs_structure_details 'Flack H D (1983), Acta Cryst. A39, 876-881'
_refine_ls_abs_structure_Flack 0.503(18)
_refine_ls_extinction_method none
_refine_ls_goodness_of_fit_ref 1.102
_refine_ls_hydrogen_treatment constr
_refine_ls_matrix_type full
_refine_ls_number_parameters 296
_refine_ls_number_reflns 6978
_refine_ls_number_restraints 0
_refine_ls_restrained_S_all 1.102
_refine_ls_R_factor_all 0.0523
_refine_ls_R_factor_gt 0.0450
_refine_ls_shift/su_max 0.001
_refine_ls_shift/su_mean 0.000
_refine_ls_structure_factor_coef Fsqd
_refine_ls_weighting_details 'calc w=1/[\s^2^(Fo^2^)+(0.0000P)^2^+78.6665P] where P=(Fo^2^+2Fc^2^)/3'
_refine_ls_weighting_scheme calc
_refine_ls_wR_factor_gt 0.1054
_refine_ls_wR_factor_ref 0.1090
_reflns_number_gt 6179
_reflns_number_total 6978
_reflns_threshold_expression >2sigma(I)
_cod_data_source_file 1000020.cif
_cod_data_source_block PCOD1000020
_cod_depositor_comments
;
The following automatic conversions were performed:

data item '_symmetry_cell_setting' value 'Orthorhombic' was changed
to 'orthorhombic' in accordance with the built-in table derived from
the CIF Core dictionary named 'cif_core.dic' version 2.4.5 last
updated on 2014-11-21.

data item '_exptl_crystal_density_meas' value 'not measured' was
changed to '?' -- the value is perceived as not measured.

Automatic conversion script
Id: cif_fix_values 6909 2019-04-08 15:41:33Z antanas 
;
_cod_original_cell_volume 3969.7(9)
_cod_original_sg_symbol_H-M P2(1)2(1)2(1)
_cod_database_code 7233163

loop_
_symmetry_equiv_pos_as_xyz
'x, y, z'
'-x+1/2, -y, z+1/2'
'-x, y+1/2, -z+1/2'
'x+1/2, -y+1/2, -z'

loop_
_atom_site_label
_atom_site_type_symbol
_atom_site_fract_x
_atom_site_fract_y
_atom_site_fract_z
_atom_site_U_iso_or_equiv
_atom_site_adp_type
_atom_site_occupancy
_atom_site_symmetry_multiplicity
_atom_site_calc_flag
_atom_site_refinement_flags
_atom_site_disorder_assembly
_atom_site_disorder_group
Br1A Br -0.11162(19) 0.27601(5) 0.36745(4) 0.0192(2) Uani 1 1 d . . .
Br2A Br 0.5835(2) 0.69173(5) 0.40211(4) 0.0271(3) Uani 1 1 d . . .
S1A S 0.1136(5) 0.39142(12) 0.41069(8) 0.0133(6) Uani 1 1 d . . .
S2A S 0.3884(5) 0.56103(12) 0.42513(9) 0.0158(6) Uani 1 1 d . . .
O1A O 0.2525(11) 0.4989(4) 0.2471(2) 0.0146(7) Uani 1 1 d . . .
C1A C 0.0351(16) 0.3507(6) 0.3581(4) 0.0166(8) Uani 1 1 d . . .
C2A C 0.0764(17) 0.3794(5) 0.3135(4) 0.0166(8) Uani 1 1 d . . .
H2A H 0.0450 0.3628 0.2812 0.020 Uiso 1 1 calc R . .
C3A C 0.1758(16) 0.4391(5) 0.3228(4) 0.0166(8) Uani 1 1 d . . .
C4A C 0.2047(17) 0.4509(6) 0.3729(4) 0.0166(8) Uani 1 1 d . . .
C5A C 0.2566(16) 0.4921(6) 0.2929(4) 0.0166(8) Uani 1 1 d . . .
C6A C 0.3351(16) 0.5378(6) 0.3307(4) 0.0166(8) Uani 1 1 d . . .
C7A C 0.3073(17) 0.5130(6) 0.3793(4) 0.0166(8) Uani 1 1 d . . .
C8A C 0.4298(16) 0.5979(5) 0.3319(4) 0.0166(8) Uani 1 1 d . . .
H8A H 0.4642 0.6222 0.3029 0.020 Uiso 1 1 calc R . .
C9A C 0.4644(17) 0.6159(6) 0.3797(4) 0.0166(8) Uani 1 1 d . . .
Br1B Br 1.08736(19) 0.68776(5) 0.48943(5) 0.0300(3) Uani 1 1 d . . .
Br2B Br 0.38110(15) 0.27197(4) 0.49220(4) 0.0198(2) Uani 1 1 d . . .
S1B S 0.8924(5) 0.56054(12) 0.45611(9) 0.0139(5) Uani 1 1 d . . .
S2B S 0.6128(5) 0.39028(12) 0.45676(9) 0.0142(5) Uani 1 1 d . . .
O1B O 0.7513(12) 0.4767(4) 0.6277(3) 0.0146(7) Uani 1 1 d . . .
C1B C 0.9681(14) 0.6084(5) 0.5040(4) 0.0123(7) Uani 1 1 d . . .
C2B C 0.9331(16) 0.5858(5) 0.5510(4) 0.0123(7) Uani 1 1 d . . .
H2B H 0.9659 0.6071 0.5815 0.015 Uiso 1 1 calc R . .
C3B C 0.8405(16) 0.5256(5) 0.5477(4) 0.0123(7) Uani 1 1 d . . .
C4B C 0.8093(15) 0.5051(5) 0.4984(4) 0.0123(7) Uani 1 1 d . . .
C5B C 0.7570(17) 0.4758(5) 0.5822(4) 0.0123(7) Uani 1 1 d . . .
C6B C 0.6786(16) 0.4246(5) 0.5478(4) 0.0123(7) Uani 1 1 d . . .
C7B C 0.7080(16) 0.4433(5) 0.4984(4) 0.0123(7) Uani 1 1 d . . .
C8B C 0.5745(17) 0.3669(5) 0.5528(4) 0.0123(7) Uani 1 1 d . . .
H8B H 0.5396 0.3475 0.5839 0.015 Uiso 1 1 calc R . .
C9B C 0.5321(14) 0.3435(4) 0.5067(4) 0.0123(7) Uani 1 1 d . . .
Br1C Br 1.1011(2) 0.70854(5) 0.26509(4) 0.0207(3) Uani 1 1 d . . .
Br2C Br 0.41304(19) 0.29305(5) 0.21516(4) 0.0210(3) Uani 1 1 d . . .
S1C S 0.8885(5) 0.59244(12) 0.21652(9) 0.0150(5) Uani 1 1 d . . .
S2C S 0.6149(5) 0.42339(13) 0.19693(9) 0.0170(6) Uani 1 1 d . . .
O1C O 0.7480(11) 0.4771(4) 0.3771(3) 0.0146(7) Uani 1 1 d . . .
C1C C 0.9660(16) 0.6323(5) 0.2707(4) 0.0147(8) Uani 1 1 d . . .
C2C C 0.9305(16) 0.5998(5) 0.3133(4) 0.0147(8) Uani 1 1 d . . .
H2C H 0.9662 0.6137 0.3461 0.018 Uiso 1 1 calc R . .
C3C C 0.8318(16) 0.5412(5) 0.3029(4) 0.0147(8) Uani 1 1 d . . .
C4C C 0.8027(16) 0.5313(5) 0.2521(4) 0.0147(8) Uani 1 1 d . . .
C5C C 0.7505(16) 0.4852(5) 0.3314(4) 0.0147(8) Uani 1 1 d . . .
C6C C 0.6708(16) 0.4421(5) 0.2911(4) 0.0147(8) Uani 1 1 d . . .
C7C C 0.7011(16) 0.4704(5) 0.2444(4) 0.0147(8) Uani 1 1 d . . .
C8C C 0.5793(16) 0.3829(5) 0.2881(4) 0.0147(8) Uani 1 1 d . . .
H8C H 0.5485 0.3567 0.3164 0.018 Uiso 1 1 calc R . .
C9C C 0.5398(16) 0.3674(5) 0.2397(4) 0.0147(8) Uani 1 1 d . . .
Br1D Br 0.60602(19) 0.72110(5) 0.15041(4) 0.0228(3) Uani 1 1 d . . .
Br2D Br -0.0957(2) 0.30552(5) 0.11785(4) 0.0277(3) Uani 1 1 d . . .
S1D S 0.3847(5) 0.59569(12) 0.17546(9) 0.0161(6) Uani 1 1 d . . .
S2D S 0.1069(5) 0.42544(13) 0.16219(9) 0.0172(6) Uani 1 1 d . . .
O1D O 0.2506(11) 0.5333(3) -0.0016(2) 0.0146(7) Uani 1 1 d . . .
C1D C 0.4650(16) 0.6489(5) 0.1306(4) 0.0125(8) Uani 1 1 d . . .
C2D C 0.4220(17) 0.6327(5) 0.0821(4) 0.0125(8) Uani 1 1 d . . .
H2D H 0.4516 0.6572 0.0528 0.015 Uiso 1 1 calc R . .
C3D C 0.3243(16) 0.5723(5) 0.0830(4) 0.0125(8) Uani 1 1 d . . .
C4D C 0.2926(16) 0.5466(5) 0.1294(4) 0.0125(8) Uani 1 1 d . . .
C5D C 0.2445(17) 0.5274(5) 0.0439(4) 0.0125(8) Uani 1 1 d . . .
C6D C 0.1614(16) 0.4723(5) 0.0739(4) 0.0125(8) Uani 1 1 d . . .
C7D C 0.1925(16) 0.4853(5) 0.1247(4) 0.0125(8) Uani 1 1 d . . .
C8D C 0.0693(16) 0.4152(5) 0.0642(4) 0.0125(8) Uani 1 1 d . . .
H8D H 0.0370 0.3997 0.0316 0.015 Uiso 1 1 calc R . .
C9D C 0.0308(16) 0.3835(5) 0.1093(4) 0.0125(8) Uani 1 1 d . . .

loop_
_atom_site_aniso_label
_atom_site_aniso_U_11
_atom_site_aniso_U_22
_atom_site_aniso_U_33
_atom_site_aniso_U_23
_atom_site_aniso_U_13
_atom_site_aniso_U_12
Br1A 0.0206(6) 0.0172(5) 0.0197(5) -0.0052(4) -0.0032(5) -0.0002(5)
Br2A 0.0342(8) 0.0163(5) 0.0307(6) 0.0072(4) -0.0071(6) -0.0085(6)
S1A 0.0177(16) 0.0154(12) 0.0068(11) 0.0012(9) 0.0006(12) -0.0002(12)
S2A 0.0204(16) 0.0169(12) 0.0101(11) 0.0004(9) 0.0008(12) -0.0029(13)
O1A 0.0144(13) 0.0246(18) 0.0048(16) 0.0018(13) -0.0008(12) 0.0007(13)
C1A 0.012(2) 0.0263(19) 0.0113(16) -0.0002(14) 0.0005(14) 0.0030(17)
C2A 0.012(2) 0.0263(19) 0.0113(16) -0.0002(14) 0.0005(14) 0.0030(17)
C3A 0.012(2) 0.0263(19) 0.0113(16) -0.0002(14) 0.0005(14) 0.0030(17)
C4A 0.012(2) 0.0263(19) 0.0113(16) -0.0002(14) 0.0005(14) 0.0030(17)
C5A 0.012(2) 0.0263(19) 0.0113(16) -0.0002(14) 0.0005(14) 0.0030(17)
C6A 0.012(2) 0.0263(19) 0.0113(16) -0.0002(14) 0.0005(14) 0.0030(17)
C7A 0.012(2) 0.0263(19) 0.0113(16) -0.0002(14) 0.0005(14) 0.0030(17)
C8A 0.012(2) 0.0263(19) 0.0113(16) -0.0002(14) 0.0005(14) 0.0030(17)
C9A 0.012(2) 0.0263(19) 0.0113(16) -0.0002(14) 0.0005(14) 0.0030(17)
Br1B 0.0378(7) 0.0130(4) 0.0392(6) 0.0036(5) 0.0069(7) -0.0084(5)
Br2B 0.0152(5) 0.0130(4) 0.0311(5) -0.0048(4) -0.0017(5) -0.0022(4)
S1B 0.0189(16) 0.0147(11) 0.0080(10) 0.0032(9) 0.0024(12) -0.0029(12)
S2B 0.0142(15) 0.0145(11) 0.0139(12) -0.0022(9) 0.0014(12) -0.0019(12)
O1B 0.0144(13) 0.0246(18) 0.0048(16) 0.0018(13) -0.0008(12) 0.0007(13)
C1B 0.012(2) 0.0114(15) 0.0131(16) 0.0008(13) 0.0004(14) -0.0006(14)
C2B 0.012(2) 0.0114(15) 0.0131(16) 0.0008(13) 0.0004(14) -0.0006(14)
C3B 0.012(2) 0.0114(15) 0.0131(16) 0.0008(13) 0.0004(14) -0.0006(14)
C4B 0.012(2) 0.0114(15) 0.0131(16) 0.0008(13) 0.0004(14) -0.0006(14)
C5B 0.012(2) 0.0114(15) 0.0131(16) 0.0008(13) 0.0004(14) -0.0006(14)
C6B 0.012(2) 0.0114(15) 0.0131(16) 0.0008(13) 0.0004(14) -0.0006(14)
C7B 0.012(2) 0.0114(15) 0.0131(16) 0.0008(13) 0.0004(14) -0.0006(14)
C8B 0.012(2) 0.0114(15) 0.0131(16) 0.0008(13) 0.0004(14) -0.0006(14)
C9B 0.012(2) 0.0114(15) 0.0131(16) 0.0008(13) 0.0004(14) -0.0006(14)
Br1C 0.0269(7) 0.0235(5) 0.0117(5) -0.0016(4) -0.0008(5) -0.0078(6)
Br2C 0.0271(7) 0.0225(5) 0.0135(5) -0.0013(4) -0.0035(5) -0.0034(5)
S1C 0.0165(15) 0.0216(12) 0.0070(11) -0.0010(9) -0.0018(12) -0.0027(13)
S2C 0.0175(15) 0.0232(13) 0.0103(11) 0.0033(10) -0.0022(12) -0.0029(13)
O1C 0.0144(13) 0.0246(18) 0.0048(16) 0.0018(13) -0.0008(12) 0.0007(13)
C1C 0.013(2) 0.0250(18) 0.0059(16) 0.0001(13) -0.0027(14) -0.0006(16)
C2C 0.013(2) 0.0250(18) 0.0059(16) 0.0001(13) -0.0027(14) -0.0006(16)
C3C 0.013(2) 0.0250(18) 0.0059(16) 0.0001(13) -0.0027(14) -0.0006(16)
C4C 0.013(2) 0.0250(18) 0.0059(16) 0.0001(13) -0.0027(14) -0.0006(16)
C5C 0.013(2) 0.0250(18) 0.0059(16) 0.0001(13) -0.0027(14) -0.0006(16)
C6C 0.013(2) 0.0250(18) 0.0059(16) 0.0001(13) -0.0027(14) -0.0006(16)
C7C 0.013(2) 0.0250(18) 0.0059(16) 0.0001(13) -0.0027(14) -0.0006(16)
C8C 0.013(2) 0.0250(18) 0.0059(16) 0.0001(13) -0.0027(14) -0.0006(16)
C9C 0.013(2) 0.0250(18) 0.0059(16) 0.0001(13) -0.0027(14) -0.0006(16)
Br1D 0.0212(6) 0.0159(5) 0.0315(6) -0.0082(4) -0.0067(5) 0.0007(5)
Br2D 0.0379(8) 0.0138(5) 0.0314(6) 0.0067(4) 0.0045(6) -0.0065(6)
S1D 0.0155(15) 0.0201(12) 0.0128(12) -0.0045(9) -0.0009(12) 0.0008(13)
S2D 0.0174(16) 0.0205(12) 0.0137(12) 0.0050(10) -0.0025(12) -0.0016(13)
O1D 0.0144(13) 0.0246(18) 0.0048(16) 0.0018(13) -0.0008(12) 0.0007(13)
C1D 0.012(2) 0.0109(16) 0.0151(17) 0.0017(13) 0.0000(14) -0.0009(15)
C2D 0.012(2) 0.0109(16) 0.0151(17) 0.0017(13) 0.0000(14) -0.0009(15)
C3D 0.012(2) 0.0109(16) 0.0151(17) 0.0017(13) 0.0000(14) -0.0009(15)
C4D 0.012(2) 0.0109(16) 0.0151(17) 0.0017(13) 0.0000(14) -0.0009(15)
C5D 0.012(2) 0.0109(16) 0.0151(17) 0.0017(13) 0.0000(14) -0.0009(15)
C6D 0.012(2) 0.0109(16) 0.0151(17) 0.0017(13) 0.0000(14) -0.0009(15)
C7D 0.012(2) 0.0109(16) 0.0151(17) 0.0017(13) 0.0000(14) -0.0009(15)
C8D 0.012(2) 0.0109(16) 0.0151(17) 0.0017(13) 0.0000(14) -0.0009(15)
C9D 0.012(2) 0.0109(16) 0.0151(17) 0.0017(13) 0.0000(14) -0.0009(15)

loop_
_atom_type_symbol
_atom_type_description
_atom_type_scat_dispersion_real
_atom_type_scat_dispersion_imag
_atom_type_scat_source
C C 0.0033 0.0016 'International Tables Vol C Tables 4.2.6.8 and 6.1.1.4'
H H 0.0000 0.0000 'International Tables Vol C Tables 4.2.6.8 and 6.1.1.4'
O O 0.0106 0.0060 'International Tables Vol C Tables 4.2.6.8 and 6.1.1.4'
S S 0.1246 0.1234 'International Tables Vol C Tables 4.2.6.8 and 6.1.1.4'
Br Br -0.2901 2.4595 'International Tables Vol C Tables 4.2.6.8 and 6.1.1.4'

loop_
_geom_angle_atom_site_label_1
_geom_angle_atom_site_label_2
_geom_angle_atom_site_label_3
_geom_angle
_geom_angle_site_symmetry_1
_geom_angle_site_symmetry_3
C4A S1A C1A 90.1(5) . .
C7A S2A C9A 89.5(6) . .
C2A C1A S1A 114.9(9) . .
C2A C1A Br1A 126.5(9) . .
S1A C1A Br1A 118.5(6) . .
C1A C2A C3A 109.4(9) . .
C1A C2A H2A 125.3 . .
C3A C2A H2A 125.3 . .
C4A C3A C2A 113.1(10) . .
C4A C3A C5A 109.3(10) . .
C2A C3A C5A 137.5(10) . .
C3A C4A C7A 109.8(10) . .
C3A C4A S1A 112.5(9) . .
C7A C4A S1A 137.7(8) . .
O1A C5A C3A 127.6(10) . .
O1A C5A C6A 127.3(10) . .
C3A C5A C6A 105.0(9) . .
C7A C6A C8A 111.6(10) . .
C7A C6A C5A 109.5(10) . .
C8A C6A C5A 138.9(10) . .
C6A C7A C4A 106.3(9) . .
C6A C7A S2A 113.7(9) . .
C4A C7A S2A 139.9(9) . .
C9A C8A C6A 110.6(10) . .
C9A C8A H8A 124.7 . .
C6A C8A H8A 124.7 . .
C8A C9A S2A 114.5(9) . .
C8A C9A Br2A 127.7(9) . .
S2A C9A Br2A 117.8(6) . .
C1B S1B C4B 90.6(5) . .
C7B S2B C9B 89.9(5) . .
C2B C1B S1B 115.3(8) . .
C2B C1B Br1B 124.9(8) . .
S1B C1B Br1B 119.8(6) . .
C1B C2B C3B 109.5(9) . .
C1B C2B H2B 125.3 . .
C3B C2B H2B 125.3 . .
C4B C3B C2B 113.7(9) . .
C4B C3B C5B 107.5(9) . .
C2B C3B C5B 138.8(10) . .
C3B C4B C7B 110.1(8) . .
C3B C4B S1B 110.9(7) . .
C7B C4B S1B 139.0(8) . .
O1B C5B C3B 127.8(10) . .
O1B C5B C6B 127.1(10) . .
C3B C5B C6B 105.1(9) . .
C7B C6B C8B 114.0(9) . .
C7B C6B C5B 108.7(9) . .
C8B C6B C5B 137.1(10) . .
C6B C7B C4B 108.6(9) . .
C6B C7B S2B 111.9(8) . .
C4B C7B S2B 139.5(8) . .
C9B C8B C6B 109.7(9) . .
C9B C8B H8B 125.2 . .
C6B C8B H8B 125.2 . .
C8B C9B S2B 114.5(8) . .
C8B C9B Br2B 126.8(8) . .
S2B C9B Br2B 118.4(6) . .
C4C S1C C1C 90.6(5) . .
C9C S2C C7C 90.5(5) . .
C2C C1C S1C 113.4(9) . .
C2C C1C Br1C 126.2(8) . .
S1C C1C Br1C 120.2(6) . .
C1C C2C C3C 110.8(9) . .
C1C C2C H2C 124.6 . .
C3C C2C H2C 124.6 . .
C4C C3C C2C 112.9(10) . .
C4C C3C C5C 108.6(9) . .
C2C C3C C5C 138.5(9) . .
C3C C4C C7C 109.7(10) . .
C3C C4C S1C 112.3(9) . .
C7C C4C S1C 138.0(8) . .
O1C C5C C3C 127.6(10) . .
O1C C5C C6C 128.0(10) . .
C3C C5C C6C 104.4(9) . .
C7C C6C C8C 113.1(9) . .
C7C C6C C5C 109.0(10) . .
C8C C6C C5C 137.9(10) . .
C6C C7C C4C 108.3(9) . .
C6C C7C S2C 111.3(8) . .
C4C C7C S2C 140.3(8) . .
C9C C8C C6C 111.2(9) . .
C9C C8C H8C 124.4 . .
C6C C8C H8C 124.4 . .
C8C C9C S2C 113.8(9) . .
C8C C9C Br2C 128.1(8) . .
S2C C9C Br2C 118.1(6) . .
C1D S1D C4D 90.8(5) . .
C7D S2D C9D 90.2(5) . .
C2D C1D S1D 114.8(8) . .
C2D C1D Br1D 125.6(8) . .
S1D C1D Br1D 119.6(6) . .
C1D C2D C3D 108.1(9) . .
C1D C2D H2D 126.0 . .
C3D C2D H2D 126.0 . .
C4D C3D C2D 115.9(10) . .
C4D C3D C5D 108.6(9) . .
C2D C3D C5D 135.4(10) . .
C3D C4D C7D 110.1(10) . .
C3D C4D S1D 110.4(8) . .
C7D C4D S1D 139.5(8) . .
O1D C5D C3D 127.5(10) . .
O1D C5D C6D 127.9(10) . .
C3D C5D C6D 104.6(9) . .
C8D C6D C7D 115.2(10) . .
C8D C6D C5D 137.3(10) . .
C7D C6D C5D 107.5(9) . .
C6D C7D C4D 109.2(9) . .
C6D C7D S2D 111.6(8) . .
C4D C7D S2D 139.2(8) . .
C6D C8D C9D 109.6(9) . .
C6D C8D H8D 125.2 . .
C9D C8D H8D 125.2 . .
C8D C9D S2D 113.5(8) . .
C8D C9D Br2D 127.4(8) . .
S2D C9D Br2D 119.1(6) . .

loop_
_geom_bond_atom_site_label_1
_geom_bond_atom_site_label_2
_geom_bond_distance
_geom_bond_site_symmetry_2
Br1A C1A 1.886(12) .
Br2A C9A 1.879(12) .
S1A C4A 1.713(12) .
S1A C1A 1.724(11) .
S2A C7A 1.674(12) .
S2A C9A 1.739(11) .
O1A C5A 1.224(14) .
C1A C2A 1.355(15) .
C2A C3A 1.445(16) .
C2A H2A 0.9500 .
C3A C4A 1.367(15) .
C3A C5A 1.469(16) .
C4A C7A 1.488(17) .
C5A C6A 1.488(15) .
C6A C7A 1.399(15) .
C6A C8A 1.414(16) .
C8A C9A 1.345(15) .
C8A H8A 0.9500 .
Br1B C1B 1.886(10) .
Br2B C9B 1.875(10) .
S1B C1B 1.698(10) .
S1B C4B 1.709(10) .
S2B C7B 1.699(10) .
S2B C9B 1.739(10) .
O1B C5B 1.208(13) .
C1B C2B 1.356(14) .
C2B C3B 1.411(15) .
C2B H2B 0.9500 .
C3B C4B 1.392(15) .
C3B C5B 1.500(15) .
C4B C7B 1.467(14) .
C5B C6B 1.506(15) .
C6B C7B 1.381(15) .
C6B C8B 1.414(15) .
C8B C9B 1.349(14) .
C8B H8B 0.9500 .
Br1C C1C 1.855(12) .
Br2C C9C 1.899(11) .
S1C C4C 1.689(11) .
S1C C1C 1.746(10) .
S2C C9C 1.704(11) .
S2C C7C 1.707(11) .
O1C C5C 1.223(13) .
C1C C2C 1.340(15) .
C2C C3C 1.429(16) .
C2C H2C 0.9500 .
C3C C4C 1.380(14) .
C3C C5C 1.496(15) .
C4C C7C 1.468(15) .
C5C C6C 1.503(14) .
C6C C7C 1.385(15) .
C6C C8C 1.389(16) .
C8C C9C 1.355(14) .
C8C H8C 0.9500 .
Br1D C1D 1.879(11) .
Br2D C9D 1.863(11) .
S1D C1D 1.719(10) .
S1D C4D 1.720(11) .
S2D C7D 1.699(11) .
S2D C9D 1.737(11) .
O1D C5D 1.214(14) .
C1D C2D 1.364(15) .
C2D C3D 1.430(15) .
C2D H2D 0.9500 .
C3D C4D 1.357(15) .
C3D C5D 1.505(15) .
C4D C7D 1.462(15) .
C5D C6D 1.509(15) .
C6D C8D 1.376(15) .
C6D C7D 1.390(15) .
C8D C9D 1.389(14) .
C8D H8D 0.9500 .
